data_4068760
loop_
_publ_author_name
'Uddin, Md. Nazim'
'Mottalib, M. Abdul'
'Begum, Noorjahan'
'Ghosh, Shishir'
'Raha, Arun K.'
'Haworth, Daniel T.'
'Lindeman, Sergey V.'
'Siddiquee, Tasneem A.'
'Bennett, Dennis W.'
'Hogarth, Graeme'
'Nordlander, Ebbe'
'Kabir, Shariff E.'

_publ_section_title
;
 Carbon&#x2212;Phosphorus Bond Activation of Tri(2-thienyl)phosphine at
 Dirhenium and Dimanganese Centers
;
_journal_issue 5
_journal_name_full Organometallics
_journal_page_first 1514
_journal_paper_doi 10.1021/om801075p
_journal_volume 28
_journal_year 2009
_chemical_formula_sum 'C29 H18 Mn2 O5 P2 S6'
_chemical_formula_weight 810.61
_chemical_name_systematic
; 
 ? 
;
_space_group_IT_number 14
_symmetry_cell_setting monoclinic
_symmetry_space_group_name_Hall '-P 2ybc'
_symmetry_space_group_name_H-M 'P 1 21/c 1'
_atom_sites_solution_hydrogens difmap
_atom_sites_solution_primary direct
_atom_sites_solution_secondary difmap
_audit_creation_method SHELXL-97
_cell_angle_alpha 90.00
_cell_angle_beta 116.4950(10)
_cell_angle_gamma 90.00
_cell_formula_units_Z 4
_cell_length_a 17.5628(3)
_cell_length_b 11.8433(2)
_cell_length_c 16.8854(3)
_cell_measurement_reflns_used 7767
_cell_measurement_temperature 100(2)
_cell_measurement_theta_max 61
_cell_measurement_theta_min 3
_cell_volume 3143.32(10)
_computing_cell_refinement 'SAINT v7.23A (Bruker, 2005)'
_computing_data_collection 'APEX2 v2.0-2 (Bruker, 2005)'
_computing_data_reduction 'SADABS-2004/1 (Bruker, 2005)'
_computing_molecular_graphics 'XP v5.1 (Bruker, 1998)'
_computing_publication_material 'XCIF v6.12 (Bruker, 2001)'
_computing_structure_refinement 'SHELXL-97 v.97-2 (Sheldrick, 1993-1997)'
_computing_structure_solution 'XS/SHELXTL v6.12 (Bruker, 2001)'
_diffrn_ambient_temperature 100(2)
_diffrn_measured_fraction_theta_full 0.983
_diffrn_measured_fraction_theta_max 0.983
_diffrn_measurement_device_type 'Bruker APEX2 CCD detector'
_diffrn_measurement_method '\w scans'
_diffrn_radiation_monochromator graphite
_diffrn_radiation_source 'fine-focus sealed tube'
_diffrn_radiation_type CuK\a
_diffrn_radiation_wavelength 1.54178
_diffrn_reflns_av_R_equivalents 0.0271
_diffrn_reflns_av_sigmaI/netI 0.0174
_diffrn_reflns_limit_h_max 17
_diffrn_reflns_limit_h_min -19
_diffrn_reflns_limit_k_max 13
_diffrn_reflns_limit_k_min 0
_diffrn_reflns_limit_l_max 18
_diffrn_reflns_limit_l_min 0
_diffrn_reflns_number 26288
_diffrn_reflns_theta_full 61.50
_diffrn_reflns_theta_max 61.50
_diffrn_reflns_theta_min 2.81
_exptl_absorpt_coefficient_mu 11.570
_exptl_absorpt_correction_T_max 0.2299
_exptl_absorpt_correction_T_min 0.0964
_exptl_absorpt_correction_type numerical
_exptl_crystal_colour orange
_exptl_crystal_density_diffrn 1.713
_exptl_crystal_density_method 'not measured'
_exptl_crystal_description prism
_exptl_crystal_F_000 1632
_exptl_crystal_size_max 0.38
_exptl_crystal_size_mid 0.18
_exptl_crystal_size_min 0.18
_refine_diff_density_max 0.364
_refine_diff_density_min -0.335
_refine_diff_density_rms 0.052
_refine_ls_extinction_coef 0.00013(3)
_refine_ls_extinction_expression Fc^*^=kFc[1+0.001xFc^2^\l^3^/sin(2\q)]^-1/4^
_refine_ls_extinction_method SHELXL
_refine_ls_goodness_of_fit_ref 1.061
_refine_ls_hydrogen_treatment mixed
_refine_ls_matrix_type full
_refine_ls_number_parameters 475
_refine_ls_number_reflns 4792
_refine_ls_number_restraints 360
_refine_ls_restrained_S_all 1.061
_refine_ls_R_factor_all 0.0289
_refine_ls_R_factor_gt 0.0273
_refine_ls_shift/su_max 1.072
_refine_ls_shift/su_mean 0.029
_refine_ls_structure_factor_coef Fsqd
_refine_ls_weighting_details 'calc w=1/[\s^2^(Fo^2^)+(0.0290P)^2^+3.6471P] where P=(Fo^2^+2Fc^2^)/3'
_refine_ls_weighting_scheme calc
_refine_ls_wR_factor_gt 0.0654
_refine_ls_wR_factor_ref 0.0662
_reflns_number_gt 4567
_reflns_number_total 4792
_reflns_threshold_expression >2sigma(I)
_cod_data_source_file om801075p_si_008.cif
_cod_data_source_block dth_na
_cod_original_cell_volume 3143.31(9)
_cod_original_sg_symbol_H-M 'P 21/c'
_cod_database_code 4068760

loop_
_symmetry_equiv_pos_as_xyz
'x, y, z'
'-x, y+1/2, -z+1/2'
'-x, -y, -z'
'x, -y-1/2, z-1/2'

loop_
_atom_site_label
_atom_site_type_symbol
_atom_site_fract_x
_atom_site_fract_y
_atom_site_fract_z
_atom_site_U_iso_or_equiv
_atom_site_adp_type
_atom_site_occupancy
_atom_site_symmetry_multiplicity
_atom_site_calc_flag
_atom_site_refinement_flags
_atom_site_disorder_assembly
_atom_site_disorder_group
Mn1 Mn 0.26630(2) 0.27108(3) 0.44997(2) 0.01647(11) Uani 1 1 d . A .
Mn2 Mn 0.15324(3) 0.43909(3) 0.52975(3) 0.02699(12) Uani 1 1 d . A .
P1 P 0.23264(4) 0.46143(5) 0.45496(4) 0.01853(14) Uani 1 1 d . . .
P2 P 0.27497(4) 0.07894(5) 0.46068(4) 0.01735(14) Uani 1 1 d . . .
S1 S 0.26498(5) 0.34548(6) 0.64038(4) 0.03634(18) Uani 1 1 d . . .
O1 O 0.09568(11) 0.26535(15) 0.29384(13) 0.0338(4) Uani 1 1 d . A .
O2 O 0.33661(11) 0.30763(15) 0.32268(11) 0.0282(4) Uani 1 1 d . A .
O3 O 0.44203(12) 0.30164(16) 0.59598(12) 0.0348(4) Uani 1 1 d . A .
O4 O -0.00927(13) 0.47005(18) 0.37140(15) 0.0439(5) Uani 1 1 d . A .
O5 O 0.15210(18) 0.67566(18) 0.58203(15) 0.0588(7) Uani 1 1 d . A .
C1 C 0.16037(16) 0.26452(19) 0.35532(16) 0.0212(5) Uani 1 1 d . . .
C2 C 0.30970(14) 0.2911(2) 0.37293(15) 0.0203(5) Uani 1 1 d . . .
C3 C 0.37419(17) 0.2894(2) 0.54149(16) 0.0231(5) Uani 1 1 d . . .
C4 C 0.05521(19) 0.4615(2) 0.4344(2) 0.0326(6) Uani 1 1 d . . .
C5 C 0.1547(2) 0.5831(3) 0.56260(19) 0.0387(7) Uani 1 1 d . . .
C6 C 0.21129(17) 0.2738(2) 0.53731(16) 0.0259(6) Uani 1 1 d . A .
C7 C 0.1255(2) 0.2590(2) 0.5207(2) 0.0333(7) Uani 1 1 d . . .
H7 H 0.089(2) 0.229(3) 0.473(2) 0.040 Uiso 1 1 d . . .
C8 C 0.1043(2) 0.3117(3) 0.5859(2) 0.0441(8) Uani 1 1 d . A .
H8 H 0.054(2) 0.308(3) 0.579(2) 0.053 Uiso 1 1 d . . .
C9 C 0.1722(2) 0.3655(3) 0.6518(2) 0.0456(8) Uani 1 1 d . A .
H9 H 0.175(2) 0.403(3) 0.701(2) 0.055 Uiso 1 1 d . . .
C10 C 0.32707(16) 0.5491(2) 0.50845(16) 0.0237(5) Uani 1 1 d D A .
C11 C 0.37572(18) 0.5732(2) 0.59826(17) 0.0282(6) Uani 1 1 d D . .
H11 H 0.359(2) 0.556(3) 0.631(2) 0.034 Uiso 1 1 d . . .
C12 C 0.45168(19) 0.6308(2) 0.6139(2) 0.0404(8) Uani 1 1 d D A .
H12 H 0.492(2) 0.650(3) 0.667(2) 0.048 Uiso 1 1 d . . .
C13 C 0.46098(19) 0.6503(3) 0.5407(2) 0.0420(8) Uani 1 1 d D . .
H13 H 0.505(2) 0.685(3) 0.537(2) 0.050 Uiso 1 1 d . . .
S2 S 0.37757(4) 0.59974(6) 0.44867(5) 0.03646(18) Uani 1 1 d D A .
C14 C 0.1803(13) 0.5399(13) 0.3506(6) 0.0186(15) Uani 0.829(3) 1 d PD A 1
C15 C 0.1905(6) 0.5323(7) 0.2745(6) 0.0227(14) Uani 0.829(3) 1 d PD A 1
H15 H 0.2215 0.4734 0.2639 0.027 Uiso 0.829(3) 1 calc PR A 1
C16 C 0.1505(10) 0.6202(6) 0.2138(7) 0.0311(17) Uani 0.829(3) 1 d PD A 1
H16 H 0.1500 0.6254 0.1574 0.037 Uiso 0.829(3) 1 calc PR A 1
C17 C 0.1131(5) 0.6961(6) 0.2446(3) 0.0278(9) Uani 0.829(3) 1 d PD A 1
H17 H 0.0841 0.7616 0.2131 0.033 Uiso 0.829(3) 1 calc PR A 1
S3 S 0.12419(6) 0.65986(7) 0.34736(6) 0.0274(3) Uani 0.829(3) 1 d PD A 1
C14A C 0.190(7) 0.535(6) 0.356(3) 0.0186(15) Uani 0.171(3) 1 d PD A 2
C15A C 0.1404(15) 0.6306(18) 0.3449(14) 0.0274(3) Uani 0.171(3) 1 d PD A 2
H15A H 0.1215 0.6562 0.3864 0.033 Uiso 0.171(3) 1 calc PR A 2
C16A C 0.121(3) 0.685(3) 0.263(2) 0.0278(9) Uani 0.171(3) 1 d PD A 2
H16A H 0.0870 0.7513 0.2433 0.033 Uiso 0.171(3) 1 calc PR A 2
C17A C 0.157(5) 0.634(4) 0.216(3) 0.0311(17) Uani 0.171(3) 1 d PD A 2
H17A H 0.1573 0.6650 0.1646 0.037 Uiso 0.171(3) 1 calc PR A 2
S3A S 0.1999(8) 0.5082(9) 0.2616(8) 0.0227(14) Uani 0.171(3) 1 d PD A 2
C18 C 0.1739(3) 0.0115(5) 0.4253(3) 0.0197(7) Uiso 0.664(4) 1 d PD A 1
C19 C 0.1059(9) 0.007(2) 0.3441(9) 0.0623(10) Uani 0.664(4) 1 d PD A 1
H19 H 0.1076 0.0338 0.2920 0.075 Uiso 0.664(4) 1 calc PR A 1
C20 C 0.0323(4) -0.0429(6) 0.3439(4) 0.0336(14) Uani 0.664(4) 1 d PD A 1
H20 H -0.0191 -0.0563 0.2920 0.040 Uiso 0.664(4) 1 calc PR A 1
C21 C 0.0444(3) -0.0685(5) 0.4268(4) 0.0421(13) Uani 0.664(4) 1 d PD A 1
H21 H 0.0013 -0.0978 0.4403 0.051 Uiso 0.664(4) 1 calc PR A 1
S4 S 0.14534(9) -0.04212(13) 0.50368(9) 0.0448(5) Uani 0.664(4) 1 d PD A 1
C18A C 0.1751(6) 0.0010(9) 0.4397(6) 0.0197(7) Uiso 0.336(4) 1 d PD A 2
C19A C 0.1640(7) -0.0851(11) 0.4950(7) 0.0448(5) Uani 0.336(4) 1 d PD A 2
H19A H 0.2061 -0.1196 0.5469 0.054 Uiso 0.336(4) 1 calc PR A 2
C20A C 0.0716(6) -0.1057(10) 0.4508(8) 0.0421(13) Uani 0.336(4) 1 d PD A 2
H20A H 0.0435 -0.1447 0.4794 0.051 Uiso 0.336(4) 1 calc PR A 2
C21A C 0.0302(9) -0.0672(14) 0.3700(10) 0.0336(14) Uani 0.336(4) 1 d PD A 2
H21A H -0.0290 -0.0783 0.3346 0.040 Uiso 0.336(4) 1 calc PR A 2
S4A S 0.0935(5) 0.0050(11) 0.3348(5) 0.0623(10) Uani 0.336(4) 1 d PD A 2
C22 C 0.3183(17) 0.005(2) 0.395(3) 0.0201(17) Uani 0.797(4) 1 d PD A 1
C23 C 0.2937(5) -0.0957(8) 0.3517(7) 0.0333(16) Uani 0.797(4) 1 d PD A 1
H23 H 0.2452 -0.1366 0.3466 0.040 Uiso 0.797(4) 1 calc PR A 1
C24 C 0.3480(12) -0.1329(18) 0.3155(19) 0.038(2) Uani 0.797(4) 1 d PD A 1
H24 H 0.3387 -0.2000 0.2817 0.046 Uiso 0.797(4) 1 calc PR A 1
C25 C 0.4146(7) -0.0625(10) 0.3342(11) 0.0318(12) Uani 0.797(4) 1 d PD A 1
H25 H 0.4584 -0.0752 0.3166 0.038 Uiso 0.797(4) 1 calc PR A 1
S5 S 0.40979(6) 0.05231(8) 0.39349(7) 0.0278(3) Uani 0.797(4) 1 d PD A 1
C22A C 0.314(7) 0.001(10) 0.398(10) 0.0201(17) Uani 0.203(4) 1 d PD A 2
C23A C 0.3886(11) 0.0254(15) 0.3931(13) 0.0278(3) Uani 0.203(4) 1 d PD A 2
H23A H 0.4249 0.0867 0.4233 0.033 Uiso 0.203(4) 1 calc PR A 2
C24A C 0.405(3) -0.051(4) 0.337(5) 0.0318(12) Uani 0.203(4) 1 d PD A 2
H24A H 0.4516 -0.0437 0.3233 0.038 Uiso 0.203(4) 1 calc PR A 2
C25A C 0.347(5) -0.134(7) 0.306(8) 0.038(2) Uani 0.203(4) 1 d PD A 2
H25A H 0.3500 -0.1960 0.2718 0.046 Uiso 0.203(4) 1 calc PR A 2
S5A S 0.2673(5) -0.1152(8) 0.3359(7) 0.0333(16) Uani 0.203(4) 1 d PD A 2
C26 C 0.3411(10) 0.0189(9) 0.5713(5) 0.016(2) Uani 0.679(4) 1 d PD A 1
C27 C 0.3801(7) -0.0844(6) 0.5891(6) 0.0252(9) Uani 0.679(4) 1 d PD A 1
H27 H 0.3855 -0.1312 0.5462 0.030 Uiso 0.679(4) 1 calc PR A 1
C28 C 0.412(2) -0.1129(15) 0.6814(7) 0.040(3) Uani 0.679(4) 1 d PD A 1
H28 H 0.4404 -0.1819 0.7060 0.047 Uiso 0.679(4) 1 calc PR A 1
C29 C 0.3976(16) -0.0320(12) 0.7293(5) 0.0270(12) Uani 0.679(4) 1 d PD A 1
H29 H 0.4160 -0.0356 0.7914 0.032 Uiso 0.679(4) 1 calc PR A 1
S6 S 0.34180(10) 0.07779(11) 0.66327(8) 0.0286(4) Uani 0.679(4) 1 d PD A 1
C26A C 0.327(3) 0.011(2) 0.5640(11) 0.016(2) Uani 0.321(4) 1 d PD A 2
C27A C 0.3439(11) 0.0584(12) 0.6447(9) 0.0286(4) Uani 0.321(4) 1 d PD A 2
H27A H 0.3291 0.1333 0.6525 0.034 Uiso 0.321(4) 1 calc PR A 2
C28A C 0.387(4) -0.020(3) 0.7157(13) 0.0270(12) Uani 0.321(4) 1 d PD A 2
H28A H 0.3964 -0.0071 0.7749 0.032 Uiso 0.321(4) 1 calc PR A 2
C29A C 0.412(4) -0.115(3) 0.6890(13) 0.040(3) Uani 0.321(4) 1 d PD A 2
H29A H 0.4447 -0.1734 0.7276 0.047 Uiso 0.321(4) 1 calc PR A 2
S6A S 0.3770(3) -0.1159(3) 0.5771(3) 0.0252(9) Uani 0.321(4) 1 d PD A 2

loop_
_atom_site_aniso_label
_atom_site_aniso_U_11
_atom_site_aniso_U_22
_atom_site_aniso_U_33
_atom_site_aniso_U_23
_atom_site_aniso_U_13
_atom_site_aniso_U_12
Mn1 0.0196(2) 0.0156(2) 0.01396(19) -0.00001(14) 0.00734(16) -0.00024(15)
Mn2 0.0427(3) 0.0208(2) 0.0284(2) 0.00281(17) 0.0257(2) 0.00525(18)
P1 0.0246(3) 0.0160(3) 0.0161(3) 0.0003(2) 0.0100(2) 0.0009(2)
P2 0.0203(3) 0.0165(3) 0.0147(3) -0.0006(2) 0.0073(2) -0.0007(2)
S1 0.0631(5) 0.0278(3) 0.0231(3) 0.0044(3) 0.0238(3) 0.0098(3)
O1 0.0231(10) 0.0285(10) 0.0371(11) 0.0013(8) 0.0020(9) -0.0005(8)
O2 0.0294(9) 0.0357(10) 0.0242(9) 0.0015(8) 0.0161(8) -0.0016(8)
O3 0.0292(11) 0.0342(10) 0.0267(10) -0.0028(8) -0.0005(9) -0.0013(8)
O4 0.0335(12) 0.0511(13) 0.0538(14) 0.0038(10) 0.0254(11) 0.0058(10)
O5 0.112(2) 0.0288(12) 0.0538(14) -0.0062(10) 0.0526(15) 0.0076(12)
C1 0.0261(14) 0.0141(12) 0.0275(14) 0.0022(10) 0.0155(12) 0.0010(10)
C2 0.0182(12) 0.0192(12) 0.0179(12) -0.0020(10) 0.0031(10) 0.0005(10)
C3 0.0330(15) 0.0162(12) 0.0206(13) 0.0011(10) 0.0126(12) 0.0020(11)
C4 0.0416(18) 0.0284(14) 0.0446(18) 0.0025(12) 0.0343(16) 0.0036(13)
C5 0.063(2) 0.0351(17) 0.0307(15) 0.0033(13) 0.0319(15) 0.0052(14)
C6 0.0420(15) 0.0166(12) 0.0251(13) 0.0046(10) 0.0205(12) 0.0065(11)
C7 0.0510(18) 0.0190(13) 0.0506(18) 0.0122(12) 0.0412(16) 0.0074(12)
C8 0.069(2) 0.0276(15) 0.064(2) 0.0118(15) 0.055(2) 0.0076(16)
C9 0.085(3) 0.0310(16) 0.0416(18) 0.0098(14) 0.0474(19) 0.0135(17)
C10 0.0281(13) 0.0169(12) 0.0226(13) -0.0005(10) 0.0083(11) 0.0047(10)
C11 0.0380(16) 0.0171(13) 0.0220(14) -0.0014(10) 0.0067(12) 0.0017(11)
C12 0.0335(16) 0.0254(15) 0.0381(17) -0.0121(13) -0.0057(14) 0.0055(13)
C13 0.0263(15) 0.0374(17) 0.055(2) -0.0155(15) 0.0112(14) -0.0048(13)
S2 0.0314(4) 0.0425(4) 0.0357(4) -0.0102(3) 0.0151(3) -0.0134(3)
C14 0.017(6) 0.0170(18) 0.0205(19) 0.0009(12) 0.007(3) 0.0000(15)
C15 0.025(2) 0.021(4) 0.024(3) 0.002(2) 0.0125(14) 0.008(2)
C16 0.038(3) 0.031(3) 0.0236(15) 0.004(2) 0.0127(18) -0.004(3)
C17 0.027(2) 0.0233(19) 0.020(3) 0.0096(17) -0.001(3) 0.0033(13)
S3 0.0319(5) 0.0215(5) 0.0278(4) 0.0053(4) 0.0125(4) 0.0086(4)
C14A 0.017(6) 0.0170(18) 0.0205(19) 0.0009(12) 0.007(3) 0.0000(15)
C15A 0.0319(5) 0.0215(5) 0.0278(4) 0.0053(4) 0.0125(4) 0.0086(4)
C16A 0.027(2) 0.0233(19) 0.020(3) 0.0096(17) -0.001(3) 0.0033(13)
C17A 0.038(3) 0.031(3) 0.0236(15) 0.004(2) 0.0127(18) -0.004(3)
S3A 0.025(2) 0.021(4) 0.024(3) 0.002(2) 0.0125(14) 0.008(2)
C19 0.047(2) 0.0454(11) 0.0494(18) 0.0200(15) -0.0185(15) -0.0255(19)
C20 0.0241(16) 0.019(4) 0.046(4) 0.003(2) 0.006(2) -0.0028(19)
C21 0.031(3) 0.040(4) 0.062(4) 0.012(3) 0.027(3) 0.001(2)
S4 0.0431(8) 0.0538(10) 0.0419(7) 0.0016(6) 0.0231(5) -0.0186(6)
C19A 0.0431(8) 0.0538(10) 0.0419(7) 0.0016(6) 0.0231(5) -0.0186(6)
C20A 0.031(3) 0.040(4) 0.062(4) 0.012(3) 0.027(3) 0.001(2)
C21A 0.0241(16) 0.019(4) 0.046(4) 0.003(2) 0.006(2) -0.0028(19)
S4A 0.047(2) 0.0454(11) 0.0494(18) 0.0200(15) -0.0185(15) -0.0255(19)
C22 0.025(3) 0.020(3) 0.016(4) 0.003(3) 0.0099(12) 0.0021(11)
C23 0.048(4) 0.024(3) 0.033(3) -0.0093(19) 0.022(3) -0.007(3)
C24 0.061(2) 0.0246(15) 0.038(7) -0.007(3) 0.031(3) 0.0032(14)
C25 0.044(3) 0.031(3) 0.0302(19) 0.004(2) 0.025(2) 0.013(3)
S5 0.0284(6) 0.0287(6) 0.0326(5) -0.0031(4) 0.0193(4) 0.0000(4)
C22A 0.025(3) 0.020(3) 0.016(4) 0.003(3) 0.0099(12) 0.0021(11)
C23A 0.0284(6) 0.0287(6) 0.0326(5) -0.0031(4) 0.0193(4) 0.0000(4)
C24A 0.044(3) 0.031(3) 0.0302(19) 0.004(2) 0.025(2) 0.013(3)
C25A 0.061(2) 0.0246(15) 0.038(7) -0.007(3) 0.031(3) 0.0032(14)
S5A 0.048(4) 0.024(3) 0.033(3) -0.0093(19) 0.022(3) -0.007(3)
C26 0.014(6) 0.0169(19) 0.0152(17) -0.0021(15) 0.005(2) -0.007(3)
C27 0.0388(10) 0.014(2) 0.0192(14) 0.0000(13) 0.0099(9) 0.0064(15)
C28 0.059(5) 0.027(2) 0.023(2) 0.0050(16) 0.010(2) 0.014(3)
C29 0.037(6) 0.026(4) 0.014(3) 0.006(2) 0.007(4) 0.000(2)
S6 0.0417(6) 0.0281(7) 0.0149(7) 0.0005(4) 0.0118(5) 0.0075(5)
C26A 0.014(6) 0.0169(19) 0.0152(17) -0.0021(15) 0.005(2) -0.007(3)
C27A 0.0417(6) 0.0281(7) 0.0149(7) 0.0005(4) 0.0118(5) 0.0075(5)
C28A 0.037(6) 0.026(4) 0.014(3) 0.006(2) 0.007(4) 0.000(2)
C29A 0.059(5) 0.027(2) 0.023(2) 0.0050(16) 0.010(2) 0.014(3)
S6A 0.0388(10) 0.014(2) 0.0192(14) 0.0000(13) 0.0099(9) 0.0064(15)

loop_
_atom_type_symbol
_atom_type_description
_atom_type_scat_dispersion_real
_atom_type_scat_dispersion_imag
_atom_type_scat_source
C C 0.0181 0.0091 'International Tables Vol C Tables 4.2.6.8 and 6.1.1.4'
H H 0.0000 0.0000 'International Tables Vol C Tables 4.2.6.8 and 6.1.1.4'
O O 0.0492 0.0322 'International Tables Vol C Tables 4.2.6.8 and 6.1.1.4'
P P 0.2955 0.4335 'International Tables Vol C Tables 4.2.6.8 and 6.1.1.4'
S S 0.3331 0.5567 'International Tables Vol C Tables 4.2.6.8 and 6.1.1.4'
Mn Mn -0.5299 2.8052 'International Tables Vol C Tables 4.2.6.8 and 6.1.1.4'

loop_
_geom_angle_atom_site_label_1
_geom_angle_atom_site_label_2
_geom_angle_atom_site_label_3
_geom_angle
C2 Mn1 C1 88.15(10)
C2 Mn1 C3 88.97(10)
C1 Mn1 C3 175.10(10)
C2 Mn1 C6 171.33(10)
C1 Mn1 C6 90.41(11)
C3 Mn1 C6 91.86(11)
C2 Mn1 P2 98.89(8)
C1 Mn1 P2 91.87(7)
C3 Mn1 P2 92.49(8)
C6 Mn1 P2 89.70(7)
C2 Mn1 P1 95.42(8)
C1 Mn1 P1 84.14(7)
C3 Mn1 P1 92.19(8)
C6 Mn1 P1 75.93(7)
P2 Mn1 P1 165.02(3)
C4 Mn2 C5 90.74(13)
C4 Mn2 C9 127.62(13)
C5 Mn2 C9 96.65(12)
C4 Mn2 C8 95.05(14)
C5 Mn2 C8 119.00(12)
C9 Mn2 C8 37.43(14)
C4 Mn2 C7 89.25(13)
C5 Mn2 C7 157.95(11)
C9 Mn2 C7 66.40(12)
C8 Mn2 C7 39.13(11)
C4 Mn2 C6 115.16(11)
C5 Mn2 C6 153.36(13)
C9 Mn2 C6 73.07(10)
C8 Mn2 C6 67.28(10)
C7 Mn2 C6 37.83(10)
C4 Mn2 P1 93.75(8)
C5 Mn2 P1 97.65(9)
C9 Mn2 P1 135.82(10)
C8 Mn2 P1 142.08(8)
C7 Mn2 P1 104.35(7)
C6 Mn2 P1 75.59(7)
C4 Mn2 S1 159.79(9)
C5 Mn2 S1 108.55(10)
C9 Mn2 S1 46.13(10)
C8 Mn2 S1 70.65(11)
C7 Mn2 S1 70.62(9)
C6 Mn2 S1 46.71(7)
P1 Mn2 S1 89.70(3)
C14A P1 C10 96(4)
C14A P1 C14 4(4)
C10 P1 C14 98.2(8)
C14A P1 Mn2 119(3)
C10 P1 Mn2 116.07(8)
C14 P1 Mn2 115.0(5)
C14A P1 Mn1 117.5(19)
C10 P1 Mn1 112.25(8)
C14 P1 Mn1 118.6(4)
Mn2 P1 Mn1 97.76(3)
C22A P2 C26A 101(7)
C22A P2 C18 99.3(10)
C26A P2 C18 97.3(15)
C22A P2 C22 3(5)
C26A P2 C22 102.3(17)
C18 P2 C22 101.7(3)
C22A P2 C26 99(6)
C26A P2 C26 7(2)
C18 P2 C26 104.4(6)
C22 P2 C26 100.8(16)
C22A P2 C18A 102.3(7)
C26A P2 C18A 89.5(16)
C18 P2 C18A 7.9(4)
C22 P2 C18A 104.9(4)
C26 P2 C18A 96.6(6)
C22A P2 Mn1 121(5)
C26A P2 Mn1 121.2(8)
C18 P2 Mn1 113.41(18)
C22 P2 Mn1 117.5(11)
C26 P2 Mn1 117.0(3)
C18A P2 Mn1 117.0(3)
C9 S1 C6 93.43(15)
C9 S1 Mn2 61.51(10)
C6 S1 Mn2 63.19(8)
O1 C1 Mn1 176.0(2)
O2 C2 Mn1 177.7(2)
O3 C3 Mn1 177.5(2)
O4 C4 Mn2 176.4(3)
O5 C5 Mn2 177.2(3)
C7 C6 S1 107.77(19)
C7 C6 Mn1 130.1(2)
S1 C6 Mn1 119.08(14)
C7 C6 Mn2 70.80(15)
S1 C6 Mn2 70.10(8)
Mn1 C6 Mn2 108.81(10)
C6 C7 C8 114.1(3)
C6 C7 Mn2 71.37(15)
C8 C7 Mn2 69.56(16)
C6 C7 H7 122(2)
C8 C7 H7 124(2)
Mn2 C7 H7 122(2)
C9 C8 C7 113.0(3)
C9 C8 Mn2 70.05(18)
C7 C8 Mn2 71.31(15)
C9 C8 H8 128(2)
C7 C8 H8 119(3)
Mn2 C8 H8 125(2)
C8 C9 S1 111.3(2)
C8 C9 Mn2 72.52(18)
S1 C9 Mn2 72.37(11)
C8 C9 H9 129(2)
S1 C9 H9 120(2)
Mn2 C9 H9 126(2)
C11 C10 S2 109.8(2)
C11 C10 P1 129.5(2)
S2 C10 P1 120.12(14)
C10 C11 C12 111.7(3)
C10 C11 H11 120(2)
C12 C11 H11 129(2)
C13 C12 C11 113.9(3)
C13 C12 H12 121(2)
C11 C12 H12 125(2)
C12 C13 S2 111.9(2)
C12 C13 H13 127(2)
S2 C13 H13 121(2)
C13 S2 C10 92.61(15)
C15 C14 S3 109.7(4)
C15 C14 P1 130.2(5)
S3 C14 P1 119.0(3)
C14 C15 C16 113.6(5)
C14 C15 H15 123.2
C16 C15 H15 123.2
C17 C16 C15 112.5(5)
C17 C16 H16 123.7
C15 C16 H16 123.7
C16 C17 S3 111.7(3)
C16 C17 H17 124.2
S3 C17 H17 124.2
C17 S3 C14 92.5(2)
C15A C14A S3A 109.9(12)
C15A C14A P1 121.5(14)
S3A C14A P1 128.6(14)
C14A C15A C16A 111.6(14)
C14A C15A H15A 124.2
C16A C15A H15A 124.2
C17A C16A C15A 113.1(16)
C17A C16A H16A 123.4
C15A C16A H16A 123.4
C16A C17A S3A 111.2(15)
C16A C17A H17A 124.4
S3A C17A H17A 124.4
C17A S3A C14A 92.6(11)
C19 C18 S4 109.3(7)
C19 C18 P2 130.6(7)
S4 C18 P2 119.4(3)
C18 C19 C20 114.2(11)
C18 C19 H19 122.9
C20 C19 H19 122.9
C21 C20 C19 111.6(7)
C21 C20 H20 124.2
C19 C20 H20 124.2
C20 C21 S4 112.3(4)
C20 C21 H21 123.9
S4 C21 H21 123.9
C21 S4 C18 92.4(3)
C19A C18A S4A 113.2(7)
C19A C18A P2 127.4(7)
S4A C18A P2 117.6(5)
C18A C19A C20A 102.9(9)
C18A C19A H19A 128.5
C20A C19A H19A 128.5
C21A C20A C19A 116.3(10)
C21A C20A H20A 121.8
C19A C20A H20A 121.8
C20A C21A S4A 113.2(10)
C20A C21A H21A 123.4
S4A C21A H21A 123.4
C21A S4A C18A 90.0(7)
C23 C22 S5 110.8(5)
C23 C22 P2 128.7(7)
S5 C22 P2 119.9(3)
C22 C23 C24 112.9(6)
C22 C23 H23 123.5
C24 C23 H23 123.5
C25 C24 C23 112.8(5)
C25 C24 H24 123.6
C23 C24 H24 123.6
C24 C25 S5 111.2(4)
C24 C25 H25 124.4
S5 C25 H25 124.4
C22 S5 C25 92.3(3)
C23A C22A S5A 110.0(11)
C23A C22A P2 124.3(13)
S5A C22A P2 125.7(12)
C22A C23A C24A 112.7(14)
C22A C23A H23A 123.7
C24A C23A H23A 123.7
C25A C24A C23A 112.3(16)
C25A C24A H24A 123.9
C23A C24A H24A 123.8
C24A C25A S5A 111.7(15)
C24A C25A H25A 124.2
S5A C25A H25A 124.2
C25A S5A C22A 93.1(10)
C27 C26 S6 111.6(6)
C27 C26 P2 126.4(6)
S6 C26 P2 120.8(4)
C26 C27 C28 111.2(7)
C26 C27 H27 124.4
C28 C27 H27 124.4
C29 C28 C27 113.3(7)
C29 C28 H28 123.3
C27 C28 H28 123.3
C28 C29 S6 110.8(6)
C28 C29 H29 124.6
S6 C29 H29 124.6
C26 S6 C29 93.0(4)
C27A C26A S6A 110.9(10)
C27A C26A P2 125.8(12)
S6A C26A P2 122.6(10)
C26A C27A C28A 111.4(13)
C26A C27A H27A 124.2
C28A C27A H27A 124.3
C29A C28A C27A 112.7(15)
C29A C28A H28A 123.5
C27A C28A H28A 123.5
C28A C29A S6A 111.4(14)
C28A C29A H29A 124.1
S6A C29A H29A 124.1
C26A S6A C29A 92.7(9)

loop_
_geom_bond_atom_site_label_1
_geom_bond_atom_site_label_2
_geom_bond_distance
Mn1 C2 1.793(2)
Mn1 C1 1.835(3)
Mn1 C3 1.847(3)
Mn1 C6 2.093(2)
Mn1 P2 2.2824(7)
Mn1 P1 2.3416(7)
Mn2 C4 1.776(3)
Mn2 C5 1.791(3)
Mn2 C9 2.123(3)
Mn2 C8 2.154(3)
Mn2 C7 2.178(3)
Mn2 C6 2.185(2)
Mn2 P1 2.2762(7)
Mn2 S1 2.3020(8)
P1 C14A 1.73(2)
P1 C10 1.819(3)
P1 C14 1.836(5)
P2 C22A 1.759(19)
P2 C26A 1.760(16)
P2 C18 1.788(5)
P2 C22 1.827(5)
P2 C26 1.846(7)
P2 C18A 1.871(10)
S1 C9 1.741(3)
S1 C6 1.782(3)
O1 C1 1.147(3)
O2 C2 1.157(3)
O3 C3 1.144(3)
O4 C4 1.161(4)
O5 C5 1.151(4)
C6 C7 1.414(4)
C7 C8 1.451(4)
C7 H7 0.86(3)
C8 C9 1.373(5)
C8 H8 0.84(4)
C9 H9 0.92(4)
C10 C11 1.398(4)
C10 S2 1.722(3)
C11 C12 1.414(4)
C11 H11 0.76(3)
C12 C13 1.337(5)
C12 H12 0.89(3)
C13 S2 1.700(3)
C13 H13 0.89(3)
C14 C15 1.377(7)
C14 S3 1.716(5)
C15 C16 1.409(9)
C15 H15 0.9500
C16 C17 1.347(5)
C16 H16 0.9500
C17 S3 1.713(4)
C17 H17 0.9500
C14A C15A 1.386(15)
C14A S3A 1.715(16)
C15A C16A 1.426(15)
C15A H15A 0.9500
C16A C17A 1.346(15)
C16A H16A 0.9500
C17A S3A 1.696(15)
C17A H17A 0.9500
C18 C19 1.358(12)
C18 S4 1.733(5)
C19 C20 1.418(13)
C19 H19 0.9500
C20 C21 1.353(7)
C20 H20 0.9500
C21 S4 1.695(6)
C21 H21 0.9500
C18A C19A 1.453(11)
C18A S4A 1.711(10)
C19A C20A 1.474(12)
C19A H19A 0.9500
C20A C21A 1.309(12)
C20A H20A 0.9500
C21A S4A 1.706(12)
C21A H21A 0.9500
C22 C23 1.362(9)
C22 S5 1.712(6)
C23 C24 1.413(9)
C23 H23 0.9500
C24 C25 1.355(6)
C24 H24 0.9500
C25 S5 1.714(5)
C25 H25 0.9500
C22A C23A 1.378(15)
C22A S5A 1.705(15)
C23A C24A 1.425(15)
C23A H23A 0.9500
C24A C25A 1.347(14)
C24A H24A 0.9500
C25A S5A 1.698(15)
C25A H25A 0.9500
C26 C27 1.369(9)
C26 S6 1.696(8)
C27 C28 1.441(10)
C27 H27 0.9500
C28 C29 1.350(7)
C28 H28 0.9500
C29 S6 1.709(7)
C29 H29 0.9500
C26A C27A 1.377(14)
C26A S6A 1.708(14)
C27A C28A 1.436(14)
C27A H27A 0.9500
C28A C29A 1.354(14)
C28A H28A 0.9500
C29A S6A 1.707(15)
C29A H29A 0.9500
